data_4322426
loop_
_publ_author_name
'Christina Ng'
'Michal Sabat'
'Cassandra L. Fraser'

_publ_contact_author
;
  Dr. Cassandra Fraser, Department of Chemistry, University of Virginia,
  Charlottesville, VA 22901
;
_publ_section_title
;
 Metal Complexes with Cis \a Topology from Stereoselective Quadridentate
 Ligands with Amine, Pyridine, and Quinoline Donor Groups
;
_journal_name_full 'Inorganic Chemistry'
_journal_page_first 5545
_journal_page_last 5556
_journal_paper_doi 10.1021/ic990475v
_journal_volume 38
_journal_year 1999
_chemical_formula_sum 'C29 H23 Cl2 Cu F10 N4 O0.5'
_chemical_formula_weight 759.96
_space_group_IT_number 14
_symmetry_cell_setting monoclinic
_symmetry_Int_Tables_number 14
_symmetry_space_group_name_Hall '-P 2yab'
_symmetry_space_group_name_H-M 'P 1 21/a 1'
_audit_creation_date 'Thu Sep  9 09:29:17 1999'
_audit_creation_method 'from TEXRAY.INF file'
_cell_angle_alpha 90
_cell_angle_beta 96.53(3)
_cell_angle_gamma 90
_cell_formula_units_Z 4
_cell_length_a 15.509(6)
_cell_length_b 10.936(4)
_cell_length_c 17.491(5)
_cell_measurement_reflns_used 25
_cell_measurement_temperature 153.2
_cell_measurement_theta_max 35.0
_cell_measurement_theta_min 25.0
_cell_volume 2947.3(18)
_computing_cell_refinement 'MSC/AFC Diffractometer Control'
_computing_data_collection 'MSC/AFC Diffractometer Control'
_computing_data_reduction teXsan
_computing_publication_material teXsan
_computing_structure_refinement teXsan
_computing_structure_solution SIR92
_diffrn_ambient_temperature 153.2
_diffrn_measurement_device AFC6S
_diffrn_measurement_method 'omega scans with profile analysis'
_diffrn_orient_matrix_UB_11 -0.01779
_diffrn_orient_matrix_UB_12 -0.03745
_diffrn_orient_matrix_UB_13 -0.05156
_diffrn_orient_matrix_UB_21 0.00170
_diffrn_orient_matrix_UB_22 0.08241
_diffrn_orient_matrix_UB_23 -0.02451
_diffrn_orient_matrix_UB_31 0.06239
_diffrn_orient_matrix_UB_32 -0.01296
_diffrn_orient_matrix_UB_33 -0.00722
_diffrn_radiation_monochromator graphite
_diffrn_radiation_source 'X-ray tube'
_diffrn_radiation_type MoKalpha
_diffrn_radiation_wavelength 0.7107
_diffrn_reflns_av_R_equivalents 3.70
_diffrn_reflns_limit_h_max 13
_diffrn_reflns_limit_h_min 0
_diffrn_reflns_limit_k_max 10
_diffrn_reflns_limit_k_min 0
_diffrn_reflns_limit_l_max 16
_diffrn_reflns_limit_l_min -16
_diffrn_reflns_number 2823
_diffrn_reflns_reduction_process 'teXsan Process'
_diffrn_reflns_theta_max 23.00
_diffrn_reflns_theta_min 4.00
_diffrn_standards_decay_% 0.00
_diffrn_standards_interval_count 100
_diffrn_standards_number 3
_exptl_absorpt_coefficient_mu 1.017
_exptl_absorpt_correction_T_max 1.000
_exptl_absorpt_correction_T_min 0.761
_exptl_absorpt_correction_type empirical
_exptl_absorpt_process_details psi-scan
_exptl_crystal_colour green
_exptl_crystal_density_diffrn 1.713
_exptl_crystal_density_meas ?
_exptl_crystal_description plate
_exptl_crystal_F_000 1528.00
_exptl_crystal_size_max 0.480
_exptl_crystal_size_mid 0.320
_exptl_crystal_size_min 0.110
_refine_diff_density_max 0.59
_refine_diff_density_min -0.37
_refine_ls_abs_structure_details none
_refine_ls_abs_structure_Flack none
_refine_ls_extinction_coef none
_refine_ls_extinction_method none
_refine_ls_goodness_of_fit_obs 2.274
_refine_ls_hydrogen_treatment fixed
_refine_ls_matrix_type full
_refine_ls_number_constraints none
_refine_ls_number_parameters 255
_refine_ls_number_reflns 1777
_refine_ls_number_restraints 0
_refine_ls_R_factor_obs 0.0566
_refine_ls_shift/esd_max 0.0030
_refine_ls_structure_factor_coef F
_refine_ls_weighting_scheme sigma
_refine_ls_wR_factor_obs 0.0778
_reflns_number_observed 1777
_reflns_number_total 2683
_reflns_observed_criterion 3.00
_cod_data_source_file ic990475v_1.cif
_cod_data_source_block fraser1
_cod_depositor_comments
;
The following automatic conversions were performed:

'_exptl_crystal_density_meas' value 'none' was changed to '?' - the
value is perceived as not measured.

Automatic conversion script
Id: cif_fix_values 3008 2015-01-20 13:52:24Z robertas 
;
_cod_original_cell_volume 2947(1)
_cod_original_sg_symbol_H-M 'P 21/a '
_cod_original_formula_sum 'C29 H23 Cl2 Cu F10 N4 O0.50 '
_cod_database_code 4322426

loop_
_symmetry_equiv_pos_as_xyz
'   +x,   +y,   +z'
'1/2-x,1/2+y,   -z'
'   -x,   -y,   -z'
'1/2+x,1/2-y,   +z'

loop_
_atom_site_aniso_label
_atom_site_aniso_U_11
_atom_site_aniso_U_22
_atom_site_aniso_U_33
_atom_site_aniso_U_12
_atom_site_aniso_U_13
_atom_site_aniso_U_23
Cu 0.027(1) 0.0170(8) 0.0251(9) 0.0014(6) 0.0060(6) 0.0000(6)
Cl(1) 0.040(2) 0.026(2) 0.043(2) 0.005(1) 0.017(2) 0.006(1)
Cl(2) 0.028(2) 0.028(2) 0.052(2) -0.005(1) 0.007(2) 0.003(1)
F(1) 0.045(5) 0.035(4) 0.026(4) -0.005(3) 0.011(3) -0.002(3)
F(2) 0.043(5) 0.044(4) 0.032(4) 0.001(3) -0.006(3) -0.008(3)
F(3) 0.034(5) 0.045(4) 0.064(5) -0.016(4) 0.007(4) -0.012(4)
F(4) 0.044(5) 0.020(3) 0.053(4) -0.005(3) 0.008(3) -0.005(3)
F(5) 0.037(5) 0.026(4) 0.033(4) 0.000(3) 0.002(3) 0.005(3)
F(6) 0.029(4) 0.059(5) 0.041(4) 0.011(4) -0.005(3) -0.010(3)
F(7) 0.036(5) 0.074(5) 0.051(5) -0.011(4) 0.017(4) -0.030(4)
F(8) 0.071(5) 0.062(5) 0.027(4) -0.028(4) 0.026(4) -0.014(3)
F(9) 0.059(5) 0.061(5) 0.033(4) -0.005(4) 0.006(4) -0.007(3)
F(10) 0.023(4) 0.048(4) 0.030(4) -0.003(3) -0.002(3) -0.013(3)

loop_
_atom_site_label
_atom_site_fract_x
_atom_site_fract_y
_atom_site_fract_z
_atom_site_U_iso_or_equiv
_atom_site_thermal_displace_type
_atom_site_calc_flag
_atom_site_calc_attached_atom
Cu 0.86520(8) 0.1903(1) 0.78693(7) 0.0227(4) Uij ? ?
Cl(1) 0.8157(2) 0.2079(2) 0.9188(2) 0.0352(10) Uij ? ?
Cl(2) 0.7521(2) 0.0823(2) 0.7134(2) 0.0356(10) Uij ? ?
F(1) 1.0810(4) 0.3793(5) 1.0126(3) 0.035(2) Uij ? ?
F(2) 1.2360(4) 0.4821(5) 1.0506(3) 0.041(2) Uij ? ?
F(3) 1.3050(4) 0.6363(6) 0.9524(4) 0.047(2) Uij ? ?
F(4) 1.2151(4) 0.6818(5) 0.8124(3) 0.039(2) Uij ? ?
F(5) 1.0638(4) 0.5697(5) 0.7699(3) 0.032(2) Uij ? ?
F(6) 1.1355(4) 0.1340(6) 0.6196(4) 0.044(2) Uij ? ?
F(7) 1.2061(4) 0.1820(6) 0.4899(4) 0.053(2) Uij ? ?
F(8) 1.1021(5) 0.2136(6) 0.3554(3) 0.052(2) Uij ? ?
F(9) 0.9271(5) 0.1896(6) 0.3517(4) 0.051(2) Uij ? ?
F(10) 0.8555(4) 0.1386(5) 0.4803(3) 0.034(2) Uij ? ?
O(1) 0.343(1) -0.069(2) 0.4530(10) 0.058(5) Uij ? ?
N(1) 0.9345(6) 0.0405(7) 0.8222(5) 0.022(2) Uij ? ?
N(2) 0.9947(5) 0.2723(7) 0.8340(4) 0.020(2) Uij ? ?
N(3) 0.9332(5) 0.2322(7) 0.6716(4) 0.018(2) Uij ? ?
N(4) 0.8119(5) 0.3511(7) 0.7468(4) 0.017(2) Uij ? ?
C(2) 0.9118(7) -0.0741(9) 0.8030(6) 0.024(3) Uij ? ?
C(3) 0.9549(7) -0.1742(9) 0.8372(6) 0.029(3) Uij ? ?
C(4) 1.0248(7) -0.1562(10) 0.8918(6) 0.034(3) Uij ? ?
C(5) 1.0495(7) -0.0378(9) 0.9109(6) 0.025(3) Uij ? ?
C(6) 1.0031(7) 0.0592(9) 0.8764(6) 0.022(3) Uij ? ?
C(7) 1.0251(7) 0.1865(9) 0.8969(6) 0.026(3) Uij ? ?
C(8) 1.0537(7) 0.2628(10) 0.7733(6) 0.027(3) Uij ? ?
C(9) 1.0097(7) 0.3077(9) 0.6973(6) 0.023(3) Uij ? ?
C(10) 0.8633(7) 0.3003(9) 0.6273(6) 0.025(3) Uij ? ?
C(12) 0.8258(7) 0.3899(9) 0.6769(5) 0.021(3) Uij ? ?
C(13) 0.8028(7) 0.5082(9) 0.6522(6) 0.021(3) Uij ? ?
C(14) 0.7592(7) 0.5835(9) 0.7000(6) 0.027(3) Uij ? ?
C(15) 0.7407(8) 0.5390(10) 0.7682(6) 0.034(3) Uij ? ?
C(16) 0.7688(7) 0.4220(9) 0.7918(6) 0.028(3) Uij ? ?
C(17) 0.9862(7) 0.3990(9) 0.8626(6) 0.023(3) Uij ? ?
C(18) 1.0693(7) 0.4660(9) 0.8868(5) 0.020(3) Uij ? ?
C(19) 1.1134(7) 0.4507(9) 0.9598(6) 0.023(3) Uij ? ?
C(20) 1.1938(7) 0.5047(9) 0.9820(6) 0.023(3) Uij ? ?
C(21) 1.2277(8) 0.5824(10) 0.9326(6) 0.032(3) Uij ? ?
C(22) 1.1823(7) 0.6030(9) 0.8624(6) 0.021(3) Uij ? ?
C(23) 1.1069(7) 0.5458(9) 0.8415(6) 0.019(3) Uij ? ?
C(24) 0.9545(7) 0.1181(9) 0.6305(6) 0.025(3) Uij ? ?
C(25) 0.9941(7) 0.1391(9) 0.5563(6) 0.024(3) Uij ? ?
C(26) 1.0822(7) 0.1497(9) 0.5532(6) 0.023(3) Uij ? ?
C(27) 1.1179(8) 0.1724(9) 0.4883(6) 0.028(3) Uij ? ?
C(28) 1.0684(8) 0.1886(10) 0.4200(6) 0.034(3) Uij ? ?
C(29) 0.9794(8) 0.1764(10) 0.4183(6) 0.032(3) Uij ? ?
C(30) 0.9446(8) 0.1517(9) 0.4843(6) 0.028(3) Uij ? ?
C(31) 0.402(2) 0.027(2) 0.444(1) 0.057(8) Uij ? ?
C(32) 0.5000 0.0000 0.5000 0.074(7) Uij ? ?

loop_
_atom_type_symbol
_atom_type_oxidation_number
_atom_type_number_in_cell
_atom_type_scat_dispersion_real
_atom_type_scat_dispersion_imag
_atom_type_scat_source
C 0 116 0.003 0.002 'International Tables'
H 0 92 0.000 0.000 'International Tables'
N 0 16 0.006 0.003 'International Tables'
F 0 40 0.017 0.010 'International Tables'
Cl 0 8 0.148 0.159 'International Tables'
Cu 0 4 0.320 1.265 'International Tables'
O 0 2 0.011 0.006 'International Tables'

loop_
_geom_angle_atom_site_label_1
_geom_angle_atom_site_label_2
_geom_angle_atom_site_label_3
_geom_angle
_geom_angle_site_symmetry_1
_geom_angle_site_symmetry_2
_geom_angle_site_symmetry_3
_geom_angle_publ_flag
Cl(1) Cu Cl(2) 104.5(1) ? ? ? yes
Cl(1) Cu N(1) 89.4(2) ? ? ? yes
Cl(1) Cu N(2) 89.2(2) ? ? ? yes
Cl(1) Cu N(4) 95.5(2) ? ? ? yes
Cl(2) Cu N(1) 95.6(2) ? ? ? yes
Cl(2) Cu N(2) 164.8(2) ? ? ? yes
Cl(2) Cu N(4) 89.8(2) ? ? ? yes
N(1) Cu N(2) 77.9(3) ? ? ? yes
N(1) Cu N(4) 171.6(3) ? ? ? yes
N(2) Cu N(4) 95.3(3) ? ? ? yes
Cu N(1) C(2) 124.7(7) ? ? ? yes
Cu N(1) C(6) 116.1(6) ? ? ? yes
C(2) N(1) C(6) 118.8(9) ? ? ? yes
Cu N(2) C(7) 102.3(6) ? ? ? yes
Cu N(2) C(8) 107.8(6) ? ? ? yes
Cu N(2) C(17) 112.5(6) ? ? ? yes
C(7) N(2) C(8) 108.5(8) ? ? ? yes
C(7) N(2) C(17) 112.0(7) ? ? ? yes
C(8) N(2) C(17) 113.1(8) ? ? ? yes
C(9) N(3) C(10) 113.5(7) ? ? ? yes
C(9) N(3) C(24) 113.6(7) ? ? ? yes
C(10) N(3) C(24) 111.2(8) ? ? ? yes
Cu N(4) C(12) 119.3(6) ? ? ? yes
Cu N(4) C(16) 120.6(7) ? ? ? yes
C(12) N(4) C(16) 120.0(8) ? ? ? yes
N(1) C(2) C(3) 122.2(10) ? ? ? yes
C(2) C(3) C(4) 119.5(10) ? ? ? yes
C(3) C(4) C(5) 118(1) ? ? ? yes
C(4) C(5) C(6) 119.8(10) ? ? ? yes
N(1) C(6) C(5) 121.2(9) ? ? ? yes
N(1) C(6) C(7) 117.1(9) ? ? ? yes
C(5) C(6) C(7) 121.7(10) ? ? ? yes
N(2) C(7) C(6) 112.0(8) ? ? ? yes
N(2) C(8) C(9) 110.8(8) ? ? ? yes
N(3) C(9) C(8) 110.8(8) ? ? ? yes
N(3) C(10) C(12) 110.3(8) ? ? ? yes
N(4) C(12) C(10) 116.4(8) ? ? ? yes
N(4) C(12) C(13) 121.1(9) ? ? ? yes
C(10) C(12) C(13) 122.5(9) ? ? ? yes
C(12) C(13) C(14) 118.8(9) ? ? ? yes
C(13) C(14) C(15) 118.8(10) ? ? ? yes
C(14) C(15) C(16) 119(1) ? ? ? yes
N(4) C(16) C(15) 121.1(10) ? ? ? yes
N(2) C(17) C(18) 116.4(8) ? ? ? yes
C(17) C(18) C(19) 121.2(9) ? ? ? yes
C(17) C(18) C(23) 124.3(9) ? ? ? yes
C(19) C(18) C(23) 114.5(9) ? ? ? yes
F(1) C(19) C(18) 121.0(9) ? ? ? yes
F(1) C(19) C(20) 116.5(9) ? ? ? yes
C(18) C(19) C(20) 122.5(10) ? ? ? yes
F(2) C(20) C(19) 120.5(9) ? ? ? yes
F(2) C(20) C(21) 120(1) ? ? ? yes
C(19) C(20) C(21) 119(1) ? ? ? yes
F(3) C(21) C(20) 120(1) ? ? ? yes
F(3) C(21) C(22) 120.9(10) ? ? ? yes
C(20) C(21) C(22) 118(1) ? ? ? yes
F(4) C(22) C(21) 119.3(10) ? ? ? yes
F(4) C(22) C(23) 119.7(9) ? ? ? yes
C(21) C(22) C(23) 121(1) ? ? ? yes
F(5) C(23) C(18) 117.2(9) ? ? ? yes
F(5) C(23) C(22) 118.7(9) ? ? ? yes
C(18) C(23) C(22) 124.1(10) ? ? ? yes
N(3) C(24) C(25) 114.7(8) ? ? ? yes
C(24) C(25) C(26) 123.1(9) ? ? ? yes
C(24) C(25) C(30) 123.3(10) ? ? ? yes
C(26) C(25) C(30) 113.6(9) ? ? ? yes
F(6) C(26) C(25) 117.8(9) ? ? ? yes
F(6) C(26) C(27) 118.5(10) ? ? ? yes
C(25) C(26) C(27) 123(1) ? ? ? yes
F(7) C(27) C(26) 120.2(10) ? ? ? yes
F(7) C(27) C(28) 118.3(10) ? ? ? yes
C(26) C(27) C(28) 121(1) ? ? ? yes
F(8) C(28) C(27) 122(1) ? ? ? yes
F(8) C(28) C(29) 119(1) ? ? ? yes
C(27) C(28) C(29) 118(1) ? ? ? yes
F(9) C(29) C(28) 120.6(10) ? ? ? yes
F(9) C(29) C(30) 119(1) ? ? ? yes
C(28) C(29) C(30) 119(1) ? ? ? yes
F(10) C(30) C(25) 118.4(9) ? ? ? yes
F(10) C(30) C(29) 118.1(10) ? ? ? yes
C(25) C(30) C(29) 123(1) ? ? ? yes
O(1) C(31) C(32) 109(1) ? ? ? yes
C(31) C(32) C(31) 180.0 ? ? ? yes

loop_
_geom_bond_atom_site_label_1
_geom_bond_atom_site_label_2
_geom_bond_distance
_geom_bond_site_symmetry_1
_geom_bond_site_symmetry_2
_geom_bond_publ_flag
Cu Cl(1) 2.519(3) ? ? yes
Cu Cl(2) 2.369(3) ? ? yes
Cu N(1) 2.018(8) ? ? yes
Cu N(2) 2.267(8) ? ? yes
Cu N(4) 2.034(8) ? ? yes
F(1) C(19) 1.35(1) ? ? yes
F(2) C(20) 1.32(1) ? ? yes
F(3) C(21) 1.35(1) ? ? yes
F(4) C(22) 1.37(1) ? ? yes
F(5) C(23) 1.38(1) ? ? yes
F(6) C(26) 1.36(1) ? ? yes
F(7) C(27) 1.37(1) ? ? yes
F(8) C(28) 1.33(1) ? ? yes
F(9) C(29) 1.35(1) ? ? yes
F(10) C(30) 1.38(1) ? ? yes
O(1) C(31) 1.42(3) ? ? yes
N(1) C(2) 1.34(1) ? ? yes
N(1) C(6) 1.36(1) ? ? yes
N(2) C(7) 1.48(1) ? ? yes
N(2) C(8) 1.48(1) ? ? yes
N(2) C(17) 1.48(1) ? ? yes
N(3) C(9) 1.47(1) ? ? yes
N(3) C(10) 1.46(1) ? ? yes
N(3) C(24) 1.50(1) ? ? yes
N(4) C(12) 1.33(1) ? ? yes
N(4) C(16) 1.34(1) ? ? yes
C(2) C(3) 1.38(1) ? ? yes
C(3) C(4) 1.37(1) ? ? yes
C(4) C(5) 1.38(1) ? ? yes
C(5) C(6) 1.38(1) ? ? yes
C(6) C(7) 1.47(1) ? ? yes
C(8) C(9) 1.51(1) ? ? yes
C(10) C(12) 1.47(1) ? ? yes
C(12) C(13) 1.40(1) ? ? yes
C(13) C(14) 1.40(1) ? ? yes
C(14) C(15) 1.35(1) ? ? yes
C(15) C(16) 1.40(1) ? ? yes
C(17) C(18) 1.50(1) ? ? yes
C(18) C(19) 1.39(1) ? ? yes
C(18) C(23) 1.36(1) ? ? yes
C(19) C(20) 1.39(1) ? ? yes
C(20) C(21) 1.36(1) ? ? yes
C(21) C(22) 1.36(1) ? ? yes
C(22) C(23) 1.34(1) ? ? yes
C(24) C(25) 1.52(1) ? ? yes
C(25) C(26) 1.38(1) ? ? yes
C(25) C(30) 1.41(1) ? ? yes
C(26) C(27) 1.34(1) ? ? yes
C(27) C(28) 1.36(1) ? ? yes
C(28) C(29) 1.38(2) ? ? yes
C(29) C(30) 1.36(1) ? ? yes
C(31) C(32) 1.74(3) ? ? yes
